data_4500824
loop_
_publ_author_name
'Ghosh, Soumyajit'
'Bag, Partha Pratim'
'Reddy, C. Malla'

_publ_section_title
;
 Co-Crystals of Sulfamethazine with Some Carboxylic Acids and Amides:
 Co-Former Assisted Tautomerism in an Active Pharmaceutical Ingredient and
 Hydrogen Bond Competition Study
;
_journal_issue 8
_journal_name_full 'Crystal Growth &amp; Design'
_journal_page_first 3489
_journal_paper_doi 10.1021/cg200334m
_journal_volume 11
_journal_year 2011
_chemical_formula_moiety 'C12 H14 N4 O2 S, C7 H7 N O2'
_chemical_formula_sum 'C19 H21 N5 O4 S'
_chemical_formula_weight 415.47
_chemical_melting_point 448.08
_chemical_name_systematic
; 
 ? 
;
_space_group_IT_number 4
_symmetry_cell_setting monoclinic
_symmetry_space_group_name_Hall 'P 2yb'
_symmetry_space_group_name_H-M 'P 1 21 1'
_atom_sites_solution_hydrogens geom
_atom_sites_solution_primary direct
_atom_sites_solution_secondary difmap
_audit_creation_method SHELXL-97
_cell_angle_alpha 90.00
_cell_angle_beta 105.792(2)
_cell_angle_gamma 90.00
_cell_formula_units_Z 4
_cell_length_a 8.5398(4)
_cell_length_b 18.2753(7)
_cell_length_c 13.3498(5)
_cell_measurement_reflns_used 9968
_cell_measurement_temperature 296(2)
_cell_measurement_theta_max 30.88
_cell_measurement_theta_min 2.48
_cell_volume 2004.83(14)
_computing_cell_refinement 'Bruker SMART'
_computing_data_collection 'Bruker SMART'
_computing_data_reduction 'Bruker SAINT'
_computing_molecular_graphics 'Bruker SHELXTL'
_computing_publication_material 'Bruker SHELXTL'
_computing_structure_refinement 'SHELXL-97 (Sheldrick, 1997)'
_computing_structure_solution 'SHELXS-97 (Sheldrick, 1990)'
_diffrn_ambient_temperature 296(2)
_diffrn_measured_fraction_theta_full 0.998
_diffrn_measured_fraction_theta_max 0.998
_diffrn_radiation_monochromator graphite
_diffrn_radiation_source 'fine-focus sealed tube'
_diffrn_radiation_type MoK\a
_diffrn_radiation_wavelength 0.71073
_diffrn_reflns_av_R_equivalents 0.0293
_diffrn_reflns_av_sigmaI/netI 0.0332
_diffrn_reflns_limit_h_max 10
_diffrn_reflns_limit_h_min -10
_diffrn_reflns_limit_k_max 22
_diffrn_reflns_limit_k_min -23
_diffrn_reflns_limit_l_max 17
_diffrn_reflns_limit_l_min -17
_diffrn_reflns_number 20524
_diffrn_reflns_theta_full 27.00
_diffrn_reflns_theta_max 27.00
_diffrn_reflns_theta_min 1.59
_exptl_absorpt_coefficient_mu 0.198
_exptl_absorpt_correction_T_max 0.949
_exptl_absorpt_correction_T_min 0.903
_exptl_absorpt_correction_type multi-scan
_exptl_absorpt_process_details 'multi-scan absorption correction'
_exptl_crystal_colour 'pale yellow'
_exptl_crystal_density_diffrn 1.376
_exptl_crystal_density_method 'not measured'
_exptl_crystal_description needle
_exptl_crystal_F_000 872
_exptl_crystal_size_max 0.60
_exptl_crystal_size_mid 0.429
_exptl_crystal_size_min 0.265
_refine_diff_density_max 0.202
_refine_diff_density_min -0.268
_refine_diff_density_rms 0.039
_refine_ls_abs_structure_details 'Flack H D (1983), Acta Cryst. A39, 876-881'
_refine_ls_abs_structure_Flack 0.48(5)
_refine_ls_extinction_method none
_refine_ls_goodness_of_fit_ref 1.040
_refine_ls_hydrogen_treatment mixed
_refine_ls_matrix_type full
_refine_ls_number_parameters 575
_refine_ls_number_reflns 7988
_refine_ls_number_restraints 1
_refine_ls_restrained_S_all 1.040
_refine_ls_R_factor_all 0.0429
_refine_ls_R_factor_gt 0.0361
_refine_ls_shift/su_max 0.018
_refine_ls_shift/su_mean 0.000
_refine_ls_structure_factor_coef Fsqd
_refine_ls_weighting_details 'calc w=1/[\s^2^(Fo^2^)+(0.0592P)^2^+0.2381P] where P=(Fo^2^+2Fc^2^)/3'
_refine_ls_weighting_scheme calc
_refine_ls_wR_factor_gt 0.0957
_refine_ls_wR_factor_ref 0.1014
_reflns_number_gt 7150
_reflns_number_total 7988
_reflns_threshold_expression >2sigma(I)
_cod_data_source_file cg200334m_si_002.cif
_cod_data_source_block cmr_051_sg
_cod_depositor_comments
;
The following automatic conversions were performed:

'_symmetry_cell_setting' value 'Monoclinic' changed to 'monoclinic'
according to /home/saulius/struct/CIF-dictionaries/cif_core.dic
dictionary named 'cif_core.dic' version 2.4.1 from 2010-06-29.

Automatic conversion script
Id: cif_fix_values 1715 2011-07-08 13:25:40Z adriana 
;
_cod_original_sg_symbol_H-M 'P2(1)   '
_cod_database_code 4500824

loop_
_symmetry_equiv_pos_as_xyz
'x, y, z'
'-x, y+1/2, -z'

loop_
_atom_site_label
_atom_site_type_symbol
_atom_site_fract_x
_atom_site_fract_y
_atom_site_fract_z
_atom_site_U_iso_or_equiv
_atom_site_adp_type
_atom_site_occupancy
_atom_site_symmetry_multiplicity
_atom_site_calc_flag
_atom_site_refinement_flags
S1 S 0.17553(7) 0.47400(3) 0.90217(4) 0.04120(13) Uani 1 1 d .
S2 S 0.25104(7) 0.02637(3) 0.57816(4) 0.04673(14) Uani 1 1 d .
O1 O 0.5160(2) 0.24175(10) 0.77872(12) 0.0606(5) Uani 1 1 d .
O4 O 0.0372(2) 0.51563(10) 0.84521(14) 0.0576(4) Uani 1 1 d .
O3 O 0.2210(2) 0.48369(10) 1.01318(12) 0.0562(4) Uani 1 1 d .
O6 O 0.2082(3) 0.01425(11) 0.46728(13) 0.0644(5) Uani 1 1 d .
O5 O 0.3891(2) -0.01561(12) 0.63720(16) 0.0684(5) Uani 1 1 d .
O8 O 0.3131(2) 0.20864(11) 0.30633(12) 0.0532(4) Uani 1 1 d .
N13 N 0.8554(3) 0.37223(13) 0.66456(18) 0.0574(6) Uani 1 1 d .
O2 O 1.1242(2) 0.30041(12) 1.15683(15) 0.0600(5) Uani 1 1 d .
N2 N 0.1684(2) 0.26902(11) 0.87065(14) 0.0405(4) Uani 1 1 d .
C14 C 0.2241(3) 0.33546(12) 0.91164(14) 0.0374(4) Uani 1 1 d .
N4 N 0.1359(2) 0.39159(10) 0.86385(13) 0.0427(4) Uani 1 1 d .
N5 N 0.7160(3) 0.56011(13) 0.72523(18) 0.0513(5) Uani 1 1 d .
N3 N 0.3558(2) 0.34000(12) 0.99372(13) 0.0447(5) Uani 1 1 d .
C12 C 0.4231(3) 0.27821(15) 1.03626(16) 0.0477(5) Uani 1 1 d .
C27 C 0.0869(3) 0.00216(13) 0.62527(16) 0.0429(5) Uani 1 1 d .
N9 N 0.2941(2) 0.10873(11) 0.61191(14) 0.0436(4) Uani 1 1 d .
N10 N 0.0820(2) 0.16261(12) 0.47901(14) 0.0473(5) Uani 1 1 d .
N11 N 0.2655(2) 0.23135(10) 0.60693(13) 0.0405(4) Uani 1 1 d .
O7 O 0.9028(2) 0.25487(10) 0.70575(13) 0.0583(5) Uani 1 1 d .
C1 C 1.0010(3) 0.27173(13) 1.07996(15) 0.0431(5) Uani 1 1 d .
C2 C 0.9109(3) 0.31910(13) 1.00793(16) 0.0442(5) Uani 1 1 d .
H2A H 0.9354 0.3688 1.0129 0.053 Uiso 1 1 calc R
C3 C 0.7839(3) 0.29401(13) 0.92794(16) 0.0439(5) Uani 1 1 d .
H3 H 0.7224 0.3269 0.8799 0.053 Uiso 1 1 calc R
C4 C 0.7472(3) 0.21961(13) 0.91849(15) 0.0398(5) Uani 1 1 d .
C7 C 0.6099(3) 0.19630(13) 0.82984(17) 0.0450(5) Uani 1 1 d .
N1 N 0.5910(3) 0.12523(13) 0.8080(2) 0.0641(6) Uani 1 1 d .
C6 C 0.9660(3) 0.19762(14) 1.07264(17) 0.0483(6) Uani 1 1 d .
H6 H 1.0267 0.1652 1.1218 0.058 Uiso 1 1 calc R
C5 C 0.8404(3) 0.17237(13) 0.99177(17) 0.0466(5) Uani 1 1 d .
H5 H 0.8178 0.1225 0.9864 0.056 Uiso 1 1 calc R
C9 C 0.1671(4) 0.13690(15) 0.8586(2) 0.0603(7) Uani 1 1 d .
H9A H 0.0505 0.1404 0.8380 0.090 Uiso 1 1 calc R
H9B H 0.1999 0.0965 0.9056 0.090 Uiso 1 1 calc R
H9C H 0.2055 0.1294 0.7982 0.090 Uiso 1 1 calc R
C10 C 0.2374(3) 0.20584(13) 0.91155(16) 0.0444(5) Uani 1 1 d .
C15 C 0.3390(3) 0.50130(11) 0.85474(15) 0.0387(4) Uani 1 1 d .
C16 C 0.4985(3) 0.49675(15) 0.91390(16) 0.0494(6) Uani 1 1 d .
H16 H 0.5220 0.4815 0.9829 0.059 Uiso 1 1 calc R
C17 C 0.6236(3) 0.51485(15) 0.87093(18) 0.0526(6) Uani 1 1 d .
H17 H 0.7309 0.5119 0.9115 0.063 Uiso 1 1 calc R
C18 C 0.5910(3) 0.53720(13) 0.76864(17) 0.0425(5) Uani 1 1 d .
C13 C 0.5662(3) 0.2852(2) 1.1304(2) 0.0643(7) Uani 1 1 d .
H13B H 0.6616 0.2662 1.1147 0.096 Uiso 1 1 calc R
H13A H 0.5455 0.2580 1.1870 0.096 Uiso 1 1 calc R
H13C H 0.5829 0.3358 1.1496 0.096 Uiso 1 1 calc R
C11 C 0.3674(3) 0.20975(16) 0.99768(18) 0.0528(6) Uani 1 1 d .
H11 H 0.4176 0.1674 1.0298 0.063 Uiso 1 1 calc R
C20 C 0.3053(3) 0.52398(15) 0.75209(17) 0.0509(6) Uani 1 1 d .
H20 H 0.1980 0.5275 0.7118 0.061 Uiso 1 1 calc R
C19 C 0.4298(3) 0.54129(16) 0.70995(18) 0.0551(7) Uani 1 1 d .
H19 H 0.4060 0.5560 0.6408 0.066 Uiso 1 1 calc R
N12 N -0.2874(3) -0.04209(16) 0.7595(2) 0.0641(7) Uani 1 1 d .
C30 C -0.1661(3) -0.02823(14) 0.71445(16) 0.0461(5) Uani 1 1 d .
C29 C -0.1970(3) 0.00295(14) 0.61538(17) 0.0505(6) Uani 1 1 d .
H29 H -0.3035 0.0135 0.5783 0.061 Uiso 1 1 calc R
C28 C -0.0723(3) 0.01817(14) 0.57228(16) 0.0500(6) Uani 1 1 d .
H28 H -0.0950 0.0395 0.5067 0.060 Uiso 1 1 calc R
C26 C 0.2098(3) 0.16523(14) 0.56336(15) 0.0398(5) Uani 1 1 d .
C24 C 0.0196(3) 0.22568(16) 0.43693(17) 0.0492(6) Uani 1 1 d .
C23 C 0.0772(3) 0.29371(15) 0.47702(18) 0.0521(6) Uani 1 1 d .
H23 H 0.0313 0.3367 0.4447 0.062 Uiso 1 1 calc R
C22 C 0.2041(3) 0.29541(14) 0.56596(17) 0.0452(5) Uani 1 1 d .
C25 C -0.1219(4) 0.2210(2) 0.3420(2) 0.0683(8) Uani 1 1 d .
H25A H -0.0930 0.1914 0.2905 0.102 Uiso 1 1 calc R
H25B H -0.1505 0.2693 0.3146 0.102 Uiso 1 1 calc R
H25C H -0.2130 0.1995 0.3602 0.102 Uiso 1 1 calc R
C21 C 0.2768(4) 0.36323(15) 0.6198(2) 0.0605(7) Uani 1 1 d .
H21A H 0.2506 0.3672 0.6851 0.091 Uiso 1 1 calc R
H21B H 0.2340 0.4048 0.5772 0.091 Uiso 1 1 calc R
H21C H 0.3928 0.3616 0.6320 0.091 Uiso 1 1 calc R
C32 C 0.1189(3) -0.02965(16) 0.72290(18) 0.0569(6) Uani 1 1 d .
H32 H 0.2253 -0.0413 0.7590 0.068 Uiso 1 1 calc R
C31 C -0.0057(4) -0.04401(17) 0.7666(2) 0.0619(8) Uani 1 1 d .
H31 H 0.0178 -0.0648 0.8326 0.074 Uiso 1 1 calc R
C33 C 0.4355(3) 0.23035(13) 0.39003(15) 0.0395(5) Uani 1 1 d .
C39 C 0.5189(3) 0.18192(12) 0.46575(15) 0.0404(5) Uani 1 1 d .
H39 H 0.4905 0.1327 0.4611 0.048 Uiso 1 1 calc R
C38 C 0.6436(3) 0.20624(13) 0.54787(15) 0.0401(5) Uani 1 1 d .
H38 H 0.6994 0.1731 0.5978 0.048 Uiso 1 1 calc R
C36 C 0.6865(3) 0.27911(12) 0.55673(15) 0.0392(5) Uani 1 1 d .
C37 C 0.8233(3) 0.30156(13) 0.64769(16) 0.0429(5) Uani 1 1 d .
C35 C 0.6014(3) 0.32771(13) 0.48181(16) 0.0464(5) Uani 1 1 d .
H35 H 0.6288 0.3771 0.4870 0.056 Uiso 1 1 calc R
C34 C 0.4756(3) 0.30330(13) 0.39915(17) 0.0476(5) Uani 1 1 d .
H34 H 0.4182 0.3364 0.3498 0.057 Uiso 1 1 calc R
H2 H 0.073(4) 0.2683(17) 0.812(2) 0.063(8) Uiso 1 1 d .
H11A H 0.353(3) 0.2311(15) 0.6638(19) 0.042(6) Uiso 1 1 d .
H5A H 0.809(4) 0.5482(16) 0.770(2) 0.054(8) Uiso 1 1 d .
H5B H 0.698(4) 0.5479(15) 0.661(2) 0.056(8) Uiso 1 1 d .
H8 H 0.309(4) 0.1611(17) 0.303(2) 0.059(8) Uiso 1 1 d .
H12A H -0.387(4) -0.0318(16) 0.725(2) 0.050(7) Uiso 1 1 d .
H12B H -0.266(4) -0.056(2) 0.827(3) 0.085(10) Uiso 1 1 d .
H4A H 0.810(4) 0.406(2) 0.620(2) 0.073(9) Uiso 1 1 d .
H4B H 0.938(4) 0.3855(18) 0.724(2) 0.065(9) Uiso 1 1 d .
H1A H 0.504(3) 0.1126(16) 0.751(2) 0.052(7) Uiso 1 1 d .
H1B H 0.671(5) 0.091(2) 0.839(3) 0.090(11) Uiso 1 1 d .
H2B H 1.158(4) 0.2683(18) 1.196(2) 0.064(9) Uiso 1 1 d .

loop_
_atom_site_aniso_label
_atom_site_aniso_U_11
_atom_site_aniso_U_22
_atom_site_aniso_U_33
_atom_site_aniso_U_23
_atom_site_aniso_U_13
_atom_site_aniso_U_12
S1 0.0402(3) 0.0381(3) 0.0430(2) 0.0001(2) 0.0076(2) 0.0014(2)
S2 0.0484(3) 0.0407(3) 0.0498(3) -0.0101(2) 0.0111(2) -0.0006(3)
O1 0.0659(12) 0.0521(10) 0.0484(9) -0.0054(8) -0.0106(8) 0.0007(9)
O4 0.0417(9) 0.0530(11) 0.0747(11) 0.0043(9) 0.0097(8) 0.0103(9)
O3 0.0718(12) 0.0537(11) 0.0453(8) -0.0068(7) 0.0195(8) -0.0008(9)
O6 0.0828(13) 0.0620(12) 0.0522(9) -0.0189(8) 0.0248(9) -0.0085(10)
O5 0.0560(11) 0.0548(11) 0.0896(13) -0.0056(10) 0.0118(10) 0.0149(10)
O8 0.0464(9) 0.0489(10) 0.0507(9) -0.0052(8) -0.0103(7) -0.0002(8)
N13 0.0602(14) 0.0429(12) 0.0532(12) -0.0043(9) -0.0114(11) -0.0054(11)
O2 0.0561(11) 0.0559(12) 0.0538(10) -0.0067(9) -0.0095(8) -0.0063(10)
N2 0.0389(10) 0.0400(10) 0.0395(9) 0.0000(7) 0.0054(8) 0.0008(8)
C14 0.0342(11) 0.0399(12) 0.0369(9) -0.0002(8) 0.0077(8) -0.0016(9)
N4 0.0406(11) 0.0397(10) 0.0420(9) 0.0026(7) 0.0013(8) -0.0055(8)
N5 0.0436(12) 0.0573(13) 0.0511(11) 0.0068(10) 0.0097(10) 0.0051(11)
N3 0.0414(11) 0.0503(12) 0.0384(9) 0.0001(8) 0.0039(8) -0.0031(9)
C12 0.0384(12) 0.0641(16) 0.0374(10) 0.0019(10) 0.0046(9) 0.0034(12)
C27 0.0488(13) 0.0350(11) 0.0402(10) -0.0046(8) 0.0040(9) -0.0082(10)
N9 0.0416(11) 0.0420(10) 0.0432(9) -0.0057(8) 0.0047(8) -0.0052(9)
N10 0.0410(11) 0.0594(13) 0.0386(9) -0.0064(8) 0.0062(8) -0.0059(10)
N11 0.0405(10) 0.0418(10) 0.0355(8) -0.0042(7) 0.0042(8) -0.0014(9)
O7 0.0602(11) 0.0461(10) 0.0515(9) 0.0038(7) -0.0141(8) -0.0048(9)
C1 0.0429(12) 0.0465(13) 0.0372(10) -0.0046(9) 0.0064(9) -0.0009(10)
C2 0.0536(14) 0.0364(12) 0.0399(10) -0.0031(8) 0.0078(10) -0.0067(10)
C3 0.0531(14) 0.0392(12) 0.0353(9) 0.0029(8) 0.0050(9) 0.0038(10)
C4 0.0400(12) 0.0397(12) 0.0373(10) -0.0048(8) 0.0066(9) -0.0038(10)
C7 0.0433(13) 0.0458(13) 0.0416(10) -0.0060(9) 0.0040(9) -0.0016(11)
N1 0.0617(16) 0.0452(13) 0.0704(14) -0.0176(11) -0.0077(13) -0.0014(12)
C6 0.0510(14) 0.0437(13) 0.0441(11) 0.0036(9) 0.0025(10) 0.0045(11)
C5 0.0531(14) 0.0363(12) 0.0461(11) 0.0009(9) 0.0060(10) -0.0039(11)
C9 0.0706(19) 0.0423(14) 0.0647(15) -0.0056(11) 0.0130(14) 0.0026(13)
C10 0.0451(13) 0.0436(13) 0.0444(11) 0.0003(9) 0.0118(10) 0.0026(10)
C15 0.0384(11) 0.0324(10) 0.0408(10) -0.0014(8) 0.0033(9) 0.0006(9)
C16 0.0438(13) 0.0608(15) 0.0370(10) 0.0072(10) -0.0004(10) -0.0034(11)
C17 0.0389(12) 0.0626(16) 0.0495(12) 0.0074(11) 0.0003(10) 0.0030(12)
C18 0.0455(13) 0.0326(11) 0.0469(11) 0.0005(9) 0.0084(10) 0.0013(10)
C13 0.0498(15) 0.087(2) 0.0461(13) 0.0033(13) -0.0048(11) 0.0065(15)
C11 0.0525(15) 0.0527(15) 0.0498(12) 0.0109(11) 0.0082(11) 0.0136(12)
C20 0.0417(12) 0.0571(14) 0.0463(11) 0.0121(11) -0.0011(9) -0.0077(12)
C19 0.0503(14) 0.0668(18) 0.0406(11) 0.0125(10) -0.0006(10) -0.0066(12)
N12 0.0583(15) 0.0828(19) 0.0502(12) 0.0083(11) 0.0132(11) -0.0013(13)
C30 0.0510(13) 0.0423(11) 0.0411(10) -0.0012(9) 0.0057(9) -0.0087(12)
C29 0.0463(13) 0.0566(14) 0.0421(10) 0.0042(10) 0.0007(10) 0.0021(11)
C28 0.0551(14) 0.0536(14) 0.0352(10) 0.0050(9) 0.0018(9) -0.0011(12)
C26 0.0382(12) 0.0459(12) 0.0355(9) -0.0030(8) 0.0103(9) -0.0051(10)
C24 0.0434(13) 0.0644(16) 0.0374(10) 0.0013(10) 0.0071(9) 0.0030(13)
C23 0.0505(14) 0.0554(15) 0.0466(12) 0.0069(10) 0.0068(11) 0.0073(12)
C22 0.0465(14) 0.0449(13) 0.0457(11) 0.0004(9) 0.0148(10) 0.0033(11)
C25 0.0533(16) 0.094(2) 0.0481(12) 0.0040(14) -0.0028(12) -0.0033(17)
C21 0.0702(18) 0.0452(14) 0.0605(14) -0.0022(11) 0.0086(13) -0.0009(13)
C32 0.0457(13) 0.0556(14) 0.0568(13) 0.0192(12) -0.0077(11) -0.0060(13)
C31 0.0586(17) 0.0684(19) 0.0479(13) 0.0251(12) -0.0037(12) -0.0122(14)
C33 0.0345(11) 0.0447(12) 0.0364(9) -0.0031(8) 0.0047(8) 0.0004(10)
C39 0.0415(12) 0.0362(11) 0.0420(10) -0.0028(8) 0.0087(9) -0.0037(10)
C38 0.0433(12) 0.0388(12) 0.0356(9) 0.0024(8) 0.0064(9) 0.0006(10)
C36 0.0397(12) 0.0400(12) 0.0361(10) -0.0003(8) 0.0071(9) -0.0002(10)
C37 0.0437(13) 0.0433(12) 0.0380(10) -0.0011(9) 0.0048(9) -0.0036(11)
C35 0.0511(14) 0.0359(12) 0.0451(11) 0.0004(9) 0.0011(10) -0.0067(11)
C34 0.0479(13) 0.0431(13) 0.0437(11) 0.0063(9) -0.0014(10) 0.0018(11)

loop_
_atom_type_symbol
_atom_type_description
_atom_type_scat_dispersion_real
_atom_type_scat_dispersion_imag
_atom_type_scat_source
C C 0.0033 0.0016 'International Tables Vol C Tables 4.2.6.8 and 6.1.1.4'
H H 0.0000 0.0000 'International Tables Vol C Tables 4.2.6.8 and 6.1.1.4'
N N 0.0061 0.0033 'International Tables Vol C Tables 4.2.6.8 and 6.1.1.4'
O O 0.0106 0.0060 'International Tables Vol C Tables 4.2.6.8 and 6.1.1.4'
S S 0.1246 0.1234 'International Tables Vol C Tables 4.2.6.8 and 6.1.1.4'

loop_
_geom_angle_atom_site_label_1
_geom_angle_atom_site_label_2
_geom_angle_atom_site_label_3
_geom_angle
O4 S1 O3 115.68(11)
O4 S1 N4 104.94(11)
O3 S1 N4 114.88(10)
O4 S1 C15 106.19(11)
O3 S1 C15 108.58(10)
N4 S1 C15 105.81(10)
O6 S2 O5 114.78(12)
O6 S2 N9 114.34(11)
O5 S2 N9 104.89(12)
O6 S2 C27 109.09(11)
O5 S2 C27 106.57(13)
N9 S2 C27 106.60(11)
C33 O8 H8 110.1(19)
C37 N13 H4A 123(2)
C37 N13 H4B 118(2)
H4A N13 H4B 119(3)
C1 O2 H2B 106(2)
C10 N2 C14 122.42(19)
C10 N2 H2 119.9(19)
C14 N2 H2 117.6(19)
N4 C14 N3 125.7(2)
N4 C14 N2 113.88(18)
N3 C14 N2 120.4(2)
C14 N4 S1 122.10(15)
C18 N5 H5A 107.2(18)
C18 N5 H5B 112(2)
H5A N5 H5B 120(3)
C12 N3 C14 117.8(2)
N3 C12 C11 123.1(2)
N3 C12 C13 116.5(2)
C11 C12 C13 120.4(2)
C28 C27 C32 119.0(2)
C28 C27 S2 122.50(18)
C32 C27 S2 118.31(19)
C26 N9 S2 123.26(16)
C24 N10 C26 117.8(2)
C22 N11 C26 123.11(19)
C22 N11 H11A 119.2(17)
C26 N11 H11A 117.6(17)
O2 C1 C2 117.4(2)
O2 C1 C6 122.6(2)
C2 C1 C6 120.1(2)
C1 C2 C3 120.6(2)
C1 C2 H2A 119.7
C3 C2 H2A 119.7
C2 C3 C4 120.4(2)
C2 C3 H3 119.8
C4 C3 H3 119.8
C5 C4 C3 118.2(2)
C5 C4 C7 124.2(2)
C3 C4 C7 117.5(2)
O1 C7 N1 121.2(2)
O1 C7 C4 120.3(2)
N1 C7 C4 118.5(2)
C7 N1 H1A 116.1(18)
C7 N1 H1B 122(2)
H1A N1 H1B 121(3)
C5 C6 C1 119.3(2)
C5 C6 H6 120.3
C1 C6 H6 120.3
C6 C5 C4 121.4(2)
C6 C5 H5 119.3
C4 C5 H5 119.3
C10 C9 H9A 109.5
C10 C9 H9B 109.5
H9A C9 H9B 109.5
C10 C9 H9C 109.5
H9A C9 H9C 109.5
H9B C9 H9C 109.5
N2 C10 C11 117.6(2)
N2 C10 C9 117.3(2)
C11 C10 C9 125.1(2)
C16 C15 C20 119.5(2)
C16 C15 S1 122.34(16)
C20 C15 S1 118.07(17)
C15 C16 C17 120.1(2)
C15 C16 H16 119.9
C17 C16 H16 119.9
C18 C17 C16 120.7(2)
C18 C17 H17 119.7
C16 C17 H17 119.7
C17 C18 C19 118.5(2)
C17 C18 N5 121.6(2)
C19 C18 N5 119.8(2)
C12 C13 H13B 109.5
C12 C13 H13A 109.5
H13B C13 H13A 109.5
C12 C13 H13C 109.5
H13B C13 H13C 109.5
H13A C13 H13C 109.5
C10 C11 C12 118.5(2)
C10 C11 H11 120.7
C12 C11 H11 120.7
C19 C20 C15 120.0(2)
C19 C20 H20 120.0
C15 C20 H20 120.0
C20 C19 C18 121.2(2)
C20 C19 H19 119.4
C18 C19 H19 119.4
C30 N12 H12A 119.1(17)
C30 N12 H12B 121(2)
H12A N12 H12B 119(3)
N12 C30 C31 120.5(2)
N12 C30 C29 121.7(2)
C31 C30 C29 117.7(2)
C28 C29 C30 120.8(2)
C28 C29 H29 119.6
C30 C29 H29 119.6
C29 C28 C27 120.7(2)
C29 C28 H28 119.6
C27 C28 H28 119.6
N9 C26 N10 126.5(2)
N9 C26 N11 113.61(19)
N10 C26 N11 119.9(2)
N10 C24 C23 123.7(2)
N10 C24 C25 116.6(3)
C23 C24 C25 119.8(3)
C22 C23 C24 117.8(2)
C22 C23 H23 121.1
C24 C23 H23 121.1
N11 C22 C23 117.6(2)
N11 C22 C21 117.9(2)
C23 C22 C21 124.5(2)
C24 C25 H25A 109.5
C24 C25 H25B 109.5
H25A C25 H25B 109.5
C24 C25 H25C 109.5
H25A C25 H25C 109.5
H25B C25 H25C 109.5
C22 C21 H21A 109.5
C22 C21 H21B 109.5
H21A C21 H21B 109.5
C22 C21 H21C 109.5
H21A C21 H21C 109.5
H21B C21 H21C 109.5
C31 C32 C27 120.2(2)
C31 C32 H32 119.9
C27 C32 H32 119.9
C32 C31 C30 121.4(2)
C32 C31 H31 119.3
C30 C31 H31 119.3
O8 C33 C34 118.1(2)
O8 C33 C39 122.6(2)
C34 C33 C39 119.3(2)
C38 C39 C33 120.4(2)
C38 C39 H39 119.8
C33 C39 H39 119.8
C36 C38 C39 120.7(2)
C36 C38 H38 119.7
C39 C38 H38 119.7
C38 C36 C35 118.8(2)
C38 C36 C37 117.8(2)
C35 C36 C37 123.4(2)
O7 C37 N13 121.1(2)
O7 C37 C36 119.9(2)
N13 C37 C36 119.0(2)
C36 C35 C34 120.5(2)
C36 C35 H35 119.7
C34 C35 H35 119.7
C33 C34 C35 120.2(2)
C33 C34 H34 119.9
C35 C34 H34 119.9

loop_
_geom_bond_atom_site_label_1
_geom_bond_atom_site_label_2
_geom_bond_distance
S1 O4 1.4363(18)
S1 O3 1.4370(16)
S1 N4 1.597(2)
S1 C15 1.755(2)
S2 O6 1.4420(17)
S2 O5 1.447(2)
S2 N9 1.585(2)
S2 C27 1.742(3)
O1 C7 1.225(3)
O8 C33 1.365(3)
O8 H8 0.87(3)
N13 C37 1.327(3)
N13 H4A 0.87(4)
N13 H4B 0.94(3)
O2 C1 1.359(3)
O2 H2B 0.79(3)
N2 C10 1.343(3)
N2 C14 1.363(3)
N2 H2 0.96(3)
C14 N4 1.329(3)
C14 N3 1.342(3)
N5 C18 1.409(3)
N5 H5A 0.88(3)
N5 H5B 0.85(3)
N3 C12 1.323(3)
C12 C11 1.387(4)
C12 C13 1.501(3)
C27 C28 1.383(3)
C27 C32 1.385(3)
N9 C26 1.323(3)
N10 C24 1.329(3)
N10 C26 1.339(3)
N11 C22 1.338(3)
N11 C26 1.369(3)
N11 H11A 0.91(3)
O7 C37 1.226(3)
C1 C2 1.365(3)
C1 C6 1.385(4)
C2 C3 1.377(3)
C2 H2A 0.9300
C3 C4 1.393(3)
C3 H3 0.9300
C4 C5 1.383(3)
C4 C7 1.484(3)
C7 N1 1.331(3)
N1 H1A 0.94(3)
N1 H1B 0.93(4)
C6 C5 1.378(3)
C6 H6 0.9300
C5 H5 0.9300
C9 C10 1.489(4)
C9 H9A 0.9600
C9 H9B 0.9600
C9 H9C 0.9600
C10 C11 1.366(3)
C15 C16 1.378(3)
C15 C20 1.385(3)
C16 C17 1.384(4)
C16 H16 0.9300
C17 C18 1.379(3)
C17 H17 0.9300
C18 C19 1.388(3)
C13 H13B 0.9600
C13 H13A 0.9600
C13 H13C 0.9600
C11 H11 0.9300
C20 C19 1.368(4)
C20 H20 0.9300
C19 H19 0.9300
N12 C30 1.356(3)
N12 H12A 0.87(3)
N12 H12B 0.91(4)
C30 C31 1.388(4)
C30 C29 1.398(3)
C29 C28 1.369(4)
C29 H29 0.9300
C28 H28 0.9300
C24 C23 1.389(4)
C24 C25 1.496(3)
C23 C22 1.373(3)
C23 H23 0.9300
C22 C21 1.482(4)
C25 H25A 0.9600
C25 H25B 0.9600
C25 H25C 0.9600
C21 H21A 0.9600
C21 H21B 0.9600
C21 H21C 0.9600
C32 C31 1.371(4)
C32 H32 0.9300
C31 H31 0.9300
C33 C34 1.374(3)
C33 C39 1.386(3)
C39 C38 1.378(3)
C39 H39 0.9300
C38 C36 1.378(3)
C38 H38 0.9300
C36 C35 1.386(3)
C36 C37 1.495(3)
C35 C34 1.388(3)
C35 H35 0.9300
C34 H34 0.9300
